data_7250392
loop_
_publ_author_name
'Rebhi, Yosra'
'Dakhlaoui, Imen'
'Karoui, Karim'
'Hajlaoui, Fadhel'
'Drissi, Nidhal'
'Zaghrioui, Mustapha'
'Autret, Cecile'
'Audebrand, Nathalie'
'Dorcet, Vincent'
'Jomni, Fethi'

_publ_section_title
;
 Halogen-regulating synthesis of a novel semiconductor hybrid material
 [(CH3)3N(CH2)3Br]2ZnBr4 with high-temperature phase transition
;
_journal_name_full 'Physical Chemistry Chemical Physics'
_journal_paper_doi 10.1039/D5CP00883B
_journal_year 2025
_chemical_formula_moiety '2(C6 H15 Br N), Br4 Zn'
_chemical_formula_sum 'C12 H30 Br6 N2 Zn'
_chemical_formula_weight 747.21
_space_group_crystal_system monoclinic
_space_group_IT_number 13
_space_group_name_Hall '-P 2yc'
_space_group_name_H-M_alt 'P 1 2/c 1'
_atom_sites_solution_hydrogens geom
_audit_creation_method SHELXL-2016/6
_audit_update_record
;
2024-12-21 deposited with the CCDC.	2025-05-13 downloaded from the CCDC.
;
_cell_angle_alpha 90
_cell_angle_beta 91.440(4)
_cell_angle_gamma 90
_cell_formula_units_Z 6
_cell_length_a 23.572(3)
_cell_length_b 9.4987(10)
_cell_length_c 15.8731(16)
_cell_measurement_reflns_used 9961
_cell_measurement_temperature 297(2)
_cell_measurement_theta_max 27.4723
_cell_measurement_theta_min 2.3118
_cell_volume 3552.9(7)
_computing_structure_refinement 'SHELXL-2016/6 (Sheldrick, 2016)'
_diffrn_ambient_temperature 297(2)
_diffrn_detector CMOS-PHOTON70
_diffrn_detector_area_resol_mean 10.4167
_diffrn_measured_fraction_theta_full 0.999
_diffrn_measured_fraction_theta_max 0.995
_diffrn_measurement_device_type 'D8 VENTURE Bruker AXS'
_diffrn_measurement_method 'rotation images'
_diffrn_radiation_type MoK\a
_diffrn_radiation_wavelength 0.71073
_diffrn_reflns_av_R_equivalents 0.1098
_diffrn_reflns_av_unetI/netI 0.0823
_diffrn_reflns_Laue_measured_fraction_full 0.999
_diffrn_reflns_Laue_measured_fraction_max 0.995
_diffrn_reflns_limit_h_max 30
_diffrn_reflns_limit_h_min -30
_diffrn_reflns_limit_k_max 12
_diffrn_reflns_limit_k_min -12
_diffrn_reflns_limit_l_max 18
_diffrn_reflns_limit_l_min -20
_diffrn_reflns_number 39829
_diffrn_reflns_point_group_measured_fraction_full 0.999
_diffrn_reflns_point_group_measured_fraction_max 0.995
_diffrn_reflns_theta_full 25.242
_diffrn_reflns_theta_max 27.553
_diffrn_reflns_theta_min 2.144
_exptl_absorpt_coefficient_mu 11.155
_exptl_absorpt_correction_T_max 0.025
_exptl_absorpt_correction_T_min 0.007
_exptl_absorpt_correction_type multi-scan
_exptl_crystal_colour colourless
_exptl_crystal_density_diffrn 2.095
_exptl_crystal_description block
_exptl_crystal_F_000 2136
_exptl_crystal_size_max 0.550
_exptl_crystal_size_mid 0.420
_exptl_crystal_size_min 0.330
_refine_diff_density_max 1.351
_refine_diff_density_min -1.611
_refine_diff_density_rms 0.193
_refine_ls_extinction_method none
_refine_ls_goodness_of_fit_ref 1.030
_refine_ls_hydrogen_treatment constr
_refine_ls_matrix_type full
_refine_ls_number_parameters 294
_refine_ls_number_reflns 8178
_refine_ls_number_restraints 0
_refine_ls_restrained_S_all 1.030
_refine_ls_R_factor_all 0.1077
_refine_ls_R_factor_gt 0.0611
_refine_ls_shift/su_max 0.001
_refine_ls_shift/su_mean 0.000
_refine_ls_structure_factor_coef Fsqd
_refine_ls_weighting_details 'w=1/[\s^2^(Fo^2^)+(0.0621P)^2^+1.3313P] where P=(Fo^2^+2Fc^2^)/3'
_refine_ls_weighting_scheme calc
_refine_ls_wR_factor_gt 0.1212
_refine_ls_wR_factor_ref 0.1359
_reflns_Friedel_coverage 0.000
_reflns_number_gt 5277
_reflns_number_total 8178
_reflns_threshold_expression 'I > 2\s(I)'
_cod_data_source_file d5cp00883b1.cif
_cod_data_source_block shelx
_cod_original_cell_volume 3552.9(6)
_cod_original_sg_symbol_H-M 'P 2/c'
_cod_database_code 7250392
_shelx_shelxl_version_number 2016/6
_shelx_space_group_comment
;
The symmetry employed for this shelxl refinement is uniquely defined
by the following loop, which should always be used as a source of
symmetry information in preference to the above space-group names.
They are only intended as comments.
;
_shelx_estimated_absorpt_t_min 0.064
_shelx_estimated_absorpt_t_max 0.120

loop_
_space_group_symop_operation_xyz
'x, y, z'
'-x, y, -z+1/2'
'-x, -y, -z'
'x, -y, z-1/2'

loop_
_atom_site_label
_atom_site_type_symbol
_atom_site_fract_x
_atom_site_fract_y
_atom_site_fract_z
_atom_site_U_iso_or_equiv
_atom_site_adp_type
_atom_site_occupancy
_atom_site_site_symmetry_order
_atom_site_calc_flag
_atom_site_refinement_flags_posn
_atom_site_refinement_flags_adp
_atom_site_refinement_flags_occupancy
_atom_site_disorder_assembly
_atom_site_disorder_group
Zn1 Zn 0.83356(3) 0.78784(8) 0.54800(5) 0.03215(19) Uani 1 1 d . . . . .
Br1 Br 0.77259(3) 0.97199(8) 0.49071(5) 0.0444(2) Uani 1 1 d . . . . .
Br2 Br 0.87425(3) 0.66342(9) 0.43274(5) 0.0502(2) Uani 1 1 d . . . . .
Br3 Br 0.90776(3) 0.90137(8) 0.63130(5) 0.0478(2) Uani 1 1 d . . . . .
Br4 Br 0.77723(3) 0.64344(9) 0.63685(6) 0.0542(2) Uani 1 1 d . . . . .
Zn2 Zn 0.500000 0.73530(11) 0.250000 0.0287(2) Uani 1 2 d S T P . .
Br5 Br 0.56745(3) 0.86395(8) 0.17091(5) 0.0455(2) Uani 1 1 d . . . . .
Br6 Br 0.55689(3) 0.58569(8) 0.34230(5) 0.0443(2) Uani 1 1 d . . . . .
C1 C 0.9674(4) 0.2729(9) 0.6238(6) 0.067(3) Uani 1 1 d . . . . .
H1A H 1.005801 0.274763 0.647331 0.081 Uiso 1 1 calc R U . . .
H1B H 0.948877 0.189293 0.644860 0.081 Uiso 1 1 calc R U . . .
C2 C 0.9698(3) 0.2643(11) 0.5287(6) 0.068(3) Uani 1 1 d . . . . .
H2A H 0.990624 0.180436 0.513361 0.081 Uiso 1 1 calc R U . . .
H2B H 0.990278 0.345237 0.507981 0.081 Uiso 1 1 calc R U . . .
C3 C 0.9114(3) 0.2599(8) 0.4867(4) 0.0449(18) Uani 1 1 d . . . . .
H3A H 0.888762 0.190207 0.515258 0.054 Uiso 1 1 calc R U . . .
H3B H 0.893364 0.350659 0.494264 0.054 Uiso 1 1 calc R U . . .
N4 N 0.9105(2) 0.2258(6) 0.3937(4) 0.0393(14) Uani 1 1 d . . . . .
C5 C 0.9502(3) 0.3181(8) 0.3464(5) 0.052(2) Uani 1 1 d . . . . .
H5A H 0.944849 0.302254 0.286972 0.078 Uiso 1 1 calc R U . . .
H5B H 0.988619 0.296168 0.362893 0.078 Uiso 1 1 calc R U . . .
H5C H 0.942454 0.414946 0.358951 0.078 Uiso 1 1 calc R U . . .
C6 C 0.9261(3) 0.0744(8) 0.3805(5) 0.052(2) Uani 1 1 d . . . . .
H6A H 0.902901 0.015678 0.414809 0.078 Uiso 1 1 calc R U . . .
H6B H 0.965327 0.060530 0.396037 0.078 Uiso 1 1 calc R U . . .
H6C H 0.920038 0.050122 0.322271 0.078 Uiso 1 1 calc R U . . .
C7 C 0.8521(3) 0.2494(9) 0.3593(5) 0.056(2) Uani 1 1 d . . . . .
H7A H 0.840505 0.343877 0.371652 0.085 Uiso 1 1 calc R U . . .
H7B H 0.826618 0.184074 0.384708 0.085 Uiso 1 1 calc R U . . .
H7C H 0.851548 0.235510 0.299400 0.085 Uiso 1 1 calc R U . . .
Br11 Br 0.92749(5) 0.43615(13) 0.66108(7) 0.0893(4) Uani 1 1 d . . . . .
C11 C 0.5625(3) 0.2267(8) 0.4430(5) 0.0456(18) Uani 1 1 d . . . . .
H11A H 0.582289 0.229894 0.497204 0.055 Uiso 1 1 calc R U . . .
H11B H 0.575379 0.305840 0.409947 0.055 Uiso 1 1 calc R U . . .
C12 C 0.5004(3) 0.2422(9) 0.4564(5) 0.051(2) Uani 1 1 d . . . . .
H12A H 0.486876 0.161315 0.487338 0.061 Uiso 1 1 calc R U . . .
H12B H 0.493835 0.325498 0.490101 0.061 Uiso 1 1 calc R U . . .
C13 C 0.4676(3) 0.2541(8) 0.3752(4) 0.0378(16) Uani 1 1 d . . . . .
H13A H 0.469563 0.164571 0.346085 0.045 Uiso 1 1 calc R U . . .
H13B H 0.485910 0.323804 0.340448 0.045 Uiso 1 1 calc R U . . .
N14 N 0.4056(2) 0.2944(5) 0.3825(3) 0.0306(12) Uani 1 1 d . . . . .
C15 C 0.3990(4) 0.4434(7) 0.4112(5) 0.054(2) Uani 1 1 d . . . . .
H15A H 0.359412 0.467224 0.411606 0.080 Uiso 1 1 calc R U . . .
H15B H 0.418190 0.505140 0.373484 0.080 Uiso 1 1 calc R U . . .
H15C H 0.415113 0.453476 0.467057 0.080 Uiso 1 1 calc R U . . .
C16 C 0.3758(3) 0.1988(8) 0.4415(5) 0.0432(18) Uani 1 1 d . . . . .
H16A H 0.389112 0.216554 0.498181 0.065 Uiso 1 1 calc R U . . .
H16B H 0.383478 0.102687 0.426970 0.065 Uiso 1 1 calc R U . . .
H16C H 0.335687 0.215691 0.437336 0.065 Uiso 1 1 calc R U . . .
C17 C 0.3785(3) 0.2818(9) 0.2963(4) 0.0479(19) Uani 1 1 d . . . . .
H17A H 0.381219 0.186264 0.277177 0.072 Uiso 1 1 calc R U . . .
H17B H 0.397588 0.342792 0.258049 0.072 Uiso 1 1 calc R U . . .
H17C H 0.339244 0.308393 0.298631 0.072 Uiso 1 1 calc R U . . .
Br12 Br 0.58229(4) 0.05435(9) 0.38635(6) 0.0640(3) Uani 1 1 d . . . . .
C21 C 0.7115(3) 0.5518(8) 0.4014(5) 0.0477(19) Uani 1 1 d . . . . .
H21A H 0.674343 0.589988 0.413052 0.057 Uiso 1 1 calc R U . . .
H21B H 0.738437 0.592015 0.441832 0.057 Uiso 1 1 calc R U . . .
C22 C 0.7276(3) 0.5944(7) 0.3148(4) 0.0418(17) Uani 1 1 d . . . . .
H22A H 0.704509 0.543948 0.273270 0.050 Uiso 1 1 calc R U . . .
H22B H 0.767079 0.571576 0.305854 0.050 Uiso 1 1 calc R U . . .
C23 C 0.7185(3) 0.7498(8) 0.3051(4) 0.0443(18) Uani 1 1 d . . . . .
H23A H 0.677912 0.767210 0.302216 0.053 Uiso 1 1 calc R U . . .
H23B H 0.733330 0.795779 0.355567 0.053 Uiso 1 1 calc R U . . .
N24 N 0.7444(2) 0.8183(6) 0.2306(4) 0.0399(14) Uani 1 1 d . . . . .
C25 C 0.7215(4) 0.7519(9) 0.1498(5) 0.059(2) Uani 1 1 d . . . . .
H25A H 0.735379 0.802741 0.102324 0.088 Uiso 1 1 calc R U . . .
H25B H 0.680785 0.755059 0.148982 0.088 Uiso 1 1 calc R U . . .
H25C H 0.733835 0.655683 0.147039 0.088 Uiso 1 1 calc R U . . .
C26 C 0.8070(4) 0.8079(12) 0.2327(7) 0.096(4) Uani 1 1 d . . . . .
H26A H 0.821913 0.854551 0.282113 0.144 Uiso 1 1 calc R U . . .
H26B H 0.821673 0.851864 0.183355 0.144 Uiso 1 1 calc R U . . .
H26C H 0.817946 0.710616 0.234001 0.144 Uiso 1 1 calc R U . . .
C27 C 0.7280(4) 0.9693(8) 0.2289(6) 0.066(3) Uani 1 1 d . . . . .
H27A H 0.740086 1.013311 0.280722 0.099 Uiso 1 1 calc R U . . .
H27B H 0.687569 0.977058 0.222148 0.099 Uiso 1 1 calc R U . . .
H27C H 0.745871 1.015100 0.182554 0.099 Uiso 1 1 calc R U . . .
Br13 Br 0.70974(4) 0.34976(10) 0.41626(6) 0.0655(3) Uani 1 1 d . . . . .

loop_
_atom_site_aniso_label
_atom_site_aniso_U_11
_atom_site_aniso_U_22
_atom_site_aniso_U_33
_atom_site_aniso_U_23
_atom_site_aniso_U_13
_atom_site_aniso_U_12
Zn1 0.0274(4) 0.0339(4) 0.0352(4) 0.0007(3) 0.0016(3) -0.0031(3)
Br1 0.0500(4) 0.0410(4) 0.0420(4) 0.0010(3) -0.0028(3) 0.0112(3)
Br2 0.0480(4) 0.0560(5) 0.0467(4) -0.0124(4) 0.0047(3) 0.0109(4)
Br3 0.0368(4) 0.0545(5) 0.0516(5) -0.0066(4) -0.0082(3) -0.0070(3)
Br4 0.0437(4) 0.0571(5) 0.0622(5) 0.0199(4) 0.0109(4) -0.0104(4)
Zn2 0.0247(5) 0.0274(6) 0.0341(6) 0.000 0.0017(4) 0.000
Br5 0.0397(4) 0.0463(4) 0.0510(4) 0.0064(4) 0.0107(3) -0.0106(3)
Br6 0.0455(4) 0.0440(4) 0.0430(4) 0.0066(3) -0.0068(3) 0.0120(3)
C1 0.072(6) 0.059(6) 0.070(6) 0.005(5) -0.015(5) -0.007(5)
C2 0.047(5) 0.086(7) 0.070(6) -0.011(5) -0.011(4) 0.003(5)
C3 0.043(4) 0.048(5) 0.044(4) 0.002(4) 0.007(3) -0.003(3)
N4 0.033(3) 0.042(3) 0.043(3) 0.007(3) 0.000(3) -0.002(3)
C5 0.050(5) 0.049(5) 0.057(5) 0.010(4) 0.014(4) -0.008(4)
C6 0.062(5) 0.038(4) 0.057(5) -0.006(4) 0.003(4) 0.004(4)
C7 0.038(4) 0.064(6) 0.067(6) 0.014(4) -0.013(4) 0.003(4)
Br11 0.0968(8) 0.0905(8) 0.0812(7) -0.0359(6) 0.0138(6) -0.0209(6)
C11 0.042(4) 0.055(5) 0.040(4) -0.003(4) 0.002(3) 0.003(4)
C12 0.041(4) 0.072(6) 0.040(4) -0.002(4) 0.006(3) 0.009(4)
C13 0.030(3) 0.039(4) 0.045(4) 0.000(3) 0.012(3) -0.003(3)
N14 0.034(3) 0.029(3) 0.029(3) 0.002(2) 0.005(2) -0.001(2)
C15 0.064(5) 0.029(4) 0.068(6) -0.010(4) 0.006(4) 0.004(4)
C16 0.042(4) 0.044(4) 0.044(4) 0.013(3) 0.014(3) 0.002(3)
C17 0.048(4) 0.061(5) 0.035(4) -0.005(4) 0.006(3) -0.001(4)
Br12 0.0640(5) 0.0519(5) 0.0768(6) 0.0112(4) 0.0187(5) 0.0116(4)
C21 0.044(4) 0.050(5) 0.050(5) 0.006(4) 0.006(3) -0.009(4)
C22 0.045(4) 0.038(4) 0.043(4) 0.000(3) 0.006(3) -0.001(3)
C23 0.050(4) 0.044(4) 0.039(4) 0.000(3) 0.000(3) -0.002(4)
N24 0.038(3) 0.045(4) 0.036(3) 0.005(3) -0.002(3) -0.003(3)
C25 0.091(7) 0.050(5) 0.036(4) -0.001(4) -0.002(4) 0.010(5)
C26 0.044(5) 0.117(9) 0.126(10) 0.067(8) -0.008(6) -0.022(6)
C27 0.083(6) 0.038(5) 0.077(6) 0.004(4) -0.004(5) 0.000(4)
Br13 0.0524(5) 0.0624(6) 0.0823(7) 0.0284(5) 0.0134(4) -0.0013(4)

loop_
_atom_type_symbol
_atom_type_description
_atom_type_scat_dispersion_real
_atom_type_scat_dispersion_imag
_atom_type_scat_source
C C 0.0033 0.0016 'International Tables Vol C Tables 4.2.6.8 and 6.1.1.4'
H H 0.0000 0.0000 'International Tables Vol C Tables 4.2.6.8 and 6.1.1.4'
N N 0.0061 0.0033 'International Tables Vol C Tables 4.2.6.8 and 6.1.1.4'
Zn Zn 0.2839 1.4301 'International Tables Vol C Tables 4.2.6.8 and 6.1.1.4'
Br Br -0.2901 2.4595 'International Tables Vol C Tables 4.2.6.8 and 6.1.1.4'

loop_
_geom_angle_atom_site_label_1
_geom_angle_atom_site_label_2
_geom_angle_atom_site_label_3
_geom_angle
_geom_angle_site_symmetry_1
_geom_angle_site_symmetry_3
_geom_angle_publ_flag
Br4 Zn1 Br2 113.92(4) . . ?
Br4 Zn1 Br3 109.72(4) . . ?
Br2 Zn1 Br3 109.82(4) . . ?
Br4 Zn1 Br1 107.57(4) . . ?
Br2 Zn1 Br1 108.29(4) . . ?
Br3 Zn1 Br1 107.26(4) . . ?
Br5 Zn2 Br5 118.41(6) . 2_655 ?
Br5 Zn2 Br6 110.38(3) . 2_655 ?
Br5 Zn2 Br6 104.63(3) 2_655 2_655 ?
Br5 Zn2 Br6 104.63(3) . . ?
Br5 Zn2 Br6 110.38(3) 2_655 . ?
Br6 Zn2 Br6 108.14(5) 2_655 . ?
C2 C1 Br11 112.5(6) . . ?
C2 C1 H1A 109.1 . . ?
Br11 C1 H1A 109.1 . . ?
C2 C1 H1B 109.1 . . ?
Br11 C1 H1B 109.1 . . ?
H1A C1 H1B 107.8 . . ?
C1 C2 C3 112.6(8) . . ?
C1 C2 H2A 109.1 . . ?
C3 C2 H2A 109.1 . . ?
C1 C2 H2B 109.1 . . ?
C3 C2 H2B 109.1 . . ?
H2A C2 H2B 107.8 . . ?
N4 C3 C2 115.2(6) . . ?
N4 C3 H3A 108.5 . . ?
C2 C3 H3A 108.5 . . ?
N4 C3 H3B 108.5 . . ?
C2 C3 H3B 108.5 . . ?
H3A C3 H3B 107.5 . . ?
C7 N4 C5 108.2(6) . . ?
C7 N4 C6 108.8(6) . . ?
C5 N4 C6 109.5(6) . . ?
C7 N4 C3 108.4(6) . . ?
C5 N4 C3 111.8(6) . . ?
C6 N4 C3 110.1(6) . . ?
N4 C5 H5A 109.5 . . ?
N4 C5 H5B 109.5 . . ?
H5A C5 H5B 109.5 . . ?
N4 C5 H5C 109.5 . . ?
H5A C5 H5C 109.5 . . ?
H5B C5 H5C 109.5 . . ?
N4 C6 H6A 109.5 . . ?
N4 C6 H6B 109.5 . . ?
H6A C6 H6B 109.5 . . ?
N4 C6 H6C 109.5 . . ?
H6A C6 H6C 109.5 . . ?
H6B C6 H6C 109.5 . . ?
N4 C7 H7A 109.5 . . ?
N4 C7 H7B 109.5 . . ?
H7A C7 H7B 109.5 . . ?
N4 C7 H7C 109.5 . . ?
H7A C7 H7C 109.5 . . ?
H7B C7 H7C 109.5 . . ?
C12 C11 Br12 113.6(5) . . ?
C12 C11 H11A 108.8 . . ?
Br12 C11 H11A 108.8 . . ?
C12 C11 H11B 108.8 . . ?
Br12 C11 H11B 108.8 . . ?
H11A C11 H11B 107.7 . . ?
C13 C12 C11 111.9(6) . . ?
C13 C12 H12A 109.2 . . ?
C11 C12 H12A 109.2 . . ?
C13 C12 H12B 109.2 . . ?
C11 C12 H12B 109.2 . . ?
H12A C12 H12B 107.9 . . ?
C12 C13 N14 115.6(6) . . ?
C12 C13 H13A 108.4 . . ?
N14 C13 H13A 108.4 . . ?
C12 C13 H13B 108.4 . . ?
N14 C13 H13B 108.4 . . ?
H13A C13 H13B 107.4 . . ?
C16 N14 C15 109.3(6) . . ?
C16 N14 C17 109.1(5) . . ?
C15 N14 C17 107.9(6) . . ?
C16 N14 C13 111.3(5) . . ?
C15 N14 C13 111.7(5) . . ?
C17 N14 C13 107.4(5) . . ?
N14 C15 H15A 109.5 . . ?
N14 C15 H15B 109.5 . . ?
H15A C15 H15B 109.5 . . ?
N14 C15 H15C 109.5 . . ?
H15A C15 H15C 109.5 . . ?
H15B C15 H15C 109.5 . . ?
N14 C16 H16A 109.5 . . ?
N14 C16 H16B 109.5 . . ?
H16A C16 H16B 109.5 . . ?
N14 C16 H16C 109.5 . . ?
H16A C16 H16C 109.5 . . ?
H16B C16 H16C 109.5 . . ?
N14 C17 H17A 109.5 . . ?
N14 C17 H17B 109.5 . . ?
H17A C17 H17B 109.5 . . ?
N14 C17 H17C 109.5 . . ?
H17A C17 H17C 109.5 . . ?
H17B C17 H17C 109.5 . . ?
C22 C21 Br13 112.9(5) . . ?
C22 C21 H21A 109.0 . . ?
Br13 C21 H21A 109.0 . . ?
C22 C21 H21B 109.0 . . ?
Br13 C21 H21B 109.0 . . ?
H21A C21 H21B 107.8 . . ?
C21 C22 C23 108.8(6) . . ?
C21 C22 H22A 109.9 . . ?
C23 C22 H22A 109.9 . . ?
C21 C22 H22B 109.9 . . ?
C23 C22 H22B 109.9 . . ?
H22A C22 H22B 108.3 . . ?
N24 C23 C22 116.7(6) . . ?
N24 C23 H23A 108.1 . . ?
C22 C23 H23A 108.1 . . ?
N24 C23 H23B 108.1 . . ?
C22 C23 H23B 108.1 . . ?
H23A C23 H23B 107.3 . . ?
C26 N24 C27 108.9(7) . . ?
C26 N24 C23 112.4(6) . . ?
C27 N24 C23 108.9(6) . . ?
C26 N24 C25 109.0(7) . . ?
C27 N24 C25 107.4(6) . . ?
C23 N24 C25 110.1(6) . . ?
N24 C25 H25A 109.5 . . ?
N24 C25 H25B 109.5 . . ?
H25A C25 H25B 109.5 . . ?
N24 C25 H25C 109.5 . . ?
H25A C25 H25C 109.5 . . ?
H25B C25 H25C 109.5 . . ?
N24 C26 H26A 109.5 . . ?
N24 C26 H26B 109.5 . . ?
H26A C26 H26B 109.5 . . ?
N24 C26 H26C 109.5 . . ?
H26A C26 H26C 109.5 . . ?
H26B C26 H26C 109.5 . . ?
N24 C27 H27A 109.5 . . ?
N24 C27 H27B 109.5 . . ?
H27A C27 H27B 109.5 . . ?
N24 C27 H27C 109.5 . . ?
H27A C27 H27C 109.5 . . ?
H27B C27 H27C 109.5 . . ?

loop_
_geom_bond_atom_site_label_1
_geom_bond_atom_site_label_2
_geom_bond_distance
_geom_bond_site_symmetry_2
_geom_bond_publ_flag
Zn1 Br4 2.3933(11) . ?
Zn1 Br2 2.3983(11) . ?
Zn1 Br3 2.4195(10) . ?
Zn1 Br1 2.4261(10) . ?
Zn2 Br5 2.3869(9) . ?
Zn2 Br5 2.3870(9) 2_655 ?
Zn2 Br6 2.4219(9) 2_655 ?
Zn2 Br6 2.4219(9) . ?
C1 C2 1.514(13) . ?
C1 Br11 1.915(9) . ?
C1 H1A 0.9700 . ?
C1 H1B 0.9700 . ?
C2 C3 1.515(10) . ?
C2 H2A 0.9700 . ?
C2 H2B 0.9700 . ?
C3 N4 1.511(9) . ?
C3 H3A 0.9700 . ?
C3 H3B 0.9700 . ?
N4 C7 1.485(8) . ?
N4 C5 1.496(9) . ?
N4 C6 1.500(9) . ?
C5 H5A 0.9600 . ?
C5 H5B 0.9600 . ?
C5 H5C 0.9600 . ?
C6 H6A 0.9600 . ?
C6 H6B 0.9600 . ?
C6 H6C 0.9600 . ?
C7 H7A 0.9600 . ?
C7 H7B 0.9600 . ?
C7 H7C 0.9600 . ?
C11 C12 1.492(10) . ?
C11 Br12 1.930(7) . ?
C11 H11A 0.9700 . ?
C11 H11B 0.9700 . ?
C12 C13 1.490(9) . ?
C12 H12A 0.9700 . ?
C12 H12B 0.9700 . ?
C13 N14 1.518(8) . ?
C13 H13A 0.9700 . ?
C13 H13B 0.9700 . ?
N14 C16 1.492(8) . ?
N14 C15 1.497(8) . ?
N14 C17 1.500(8) . ?
C15 H15A 0.9600 . ?
C15 H15B 0.9600 . ?
C15 H15C 0.9600 . ?
C16 H16A 0.9600 . ?
C16 H16B 0.9600 . ?
C16 H16C 0.9600 . ?
C17 H17A 0.9600 . ?
C17 H17B 0.9600 . ?
C17 H17C 0.9600 . ?
C21 C22 1.492(10) . ?
C21 Br13 1.934(7) . ?
C21 H21A 0.9700 . ?
C21 H21B 0.9700 . ?
C22 C23 1.499(10) . ?
C22 H22A 0.9700 . ?
C22 H22B 0.9700 . ?
C23 N24 1.494(9) . ?
C23 H23A 0.9700 . ?
C23 H23B 0.9700 . ?
N24 C26 1.477(10) . ?
N24 C27 1.485(10) . ?
N24 C25 1.516(9) . ?
C25 H25A 0.9600 . ?
C25 H25B 0.9600 . ?
C25 H25C 0.9600 . ?
C26 H26A 0.9600 . ?
C26 H26B 0.9600 . ?
C26 H26C 0.9600 . ?
C27 H27A 0.9600 . ?
C27 H27B 0.9600 . ?
C27 H27C 0.9600 . ?

loop_
_geom_hbond_atom_site_label_D
_geom_hbond_atom_site_label_H
_geom_hbond_atom_site_label_A
_geom_hbond_distance_DH
_geom_hbond_distance_HA
_geom_hbond_distance_DA
_geom_hbond_angle_DHA
_geom_hbond_site_symmetry_A
C1 H1B Br3 0.97 2.91 3.802(9) 153.8 1_545
C5 H5B Br3 0.96 3.08 3.953(8) 152.0 3_766
C5 H5C Br2 0.96 3.10 3.996(8) 155.6 .
C6 H6B Br3 0.96 3.06 3.932(8) 152.6 3_766
C6 H6C Br3 0.96 3.07 3.975(8) 157.2 4_565
C7 H7B Br1 0.96 2.94 3.874(9) 165.8 1_545
C11 H11A Br5 0.97 2.93 3.718(8) 139.5 4_566
C11 H11B Br6 0.97 2.90 3.767(8) 150.0 .
C12 H12B Br6 0.97 3.06 3.863(8) 140.8 3_666
C13 H13A Br5 0.97 3.00 3.863(7) 149.5 2_645
C13 H13B Br6 0.97 3.00 3.831(7) 144.8 .
C15 H15C Br6 0.96 3.10 4.032(9) 163.2 3_666
C16 H16B Br5 0.96 3.00 3.900(8) 157.2 2_645
C17 H17A Br12 0.96 3.03 3.751(7) 133.3 2_655
C17 H17B Br6 0.96 3.02 3.958(8) 167.1 2_655
C17 H17C Br4 0.96 2.99 3.911(8) 161.2 3_666
C21 H21A Br6 0.97 2.96 3.754(7) 139.7 .
C23 H23B Br1 0.97 2.86 3.817(7) 170.9 .
C25 H25A Br1 0.96 2.93 3.855(9) 163.1 4_575
C25 H25B Br5 0.96 2.89 3.807(9) 159.3 .
C25 H25C Br4 0.96 3.03 3.985(8) 177.8 4_565
C27 H27B Br5 0.96 3.12 4.000(9) 153.6 .
C27 H27C Br1 0.96 3.13 3.988(10) 150.0 4_575

loop_
_geom_torsion_atom_site_label_1
_geom_torsion_atom_site_label_2
_geom_torsion_atom_site_label_3
_geom_torsion_atom_site_label_4
_geom_torsion
_geom_torsion_site_symmetry_1
_geom_torsion_site_symmetry_2
_geom_torsion_site_symmetry_3
_geom_torsion_site_symmetry_4
_geom_torsion_publ_flag
Br11 C1 C2 C3 -59.2(9) . . . . ?
C1 C2 C3 N4 -169.8(7) . . . . ?
C2 C3 N4 C7 -170.5(7) . . . . ?
C2 C3 N4 C5 -51.3(9) . . . . ?
C2 C3 N4 C6 70.6(8) . . . . ?
Br12 C11 C12 C13 -64.9(8) . . . . ?
C11 C12 C13 N14 -170.3(6) . . . . ?
C12 C13 N14 C16 -53.1(8) . . . . ?
C12 C13 N14 C15 69.4(8) . . . . ?
C12 C13 N14 C17 -172.5(6) . . . . ?
Br13 C21 C22 C23 170.7(5) . . . . ?
C21 C22 C23 N24 166.3(6) . . . . ?
C22 C23 N24 C26 -62.6(9) . . . . ?
C22 C23 N24 C27 176.6(6) . . . . ?
C22 C23 N24 C25 59.1(8) . . . . ?
